data_4339521
loop_
_publ_author_name
'Pereira, Cl\'audia C L'
'Balula, Salete S.'
'Paz, Filipe A Almeida'
'Valente, Anabela A.'
'Pillinger, Martyn'
'Klinowski, Jacek'
'Gon\,calves, Isabel S'

_publ_section_title
;
 A highly efficient dioxo(mu-oxo)molybdenum(VI) dimer catalyst for olefin
 epoxidation.
;
_journal_issue 21
_journal_name_full 'Inorganic chemistry'
_journal_page_first 8508
_journal_page_last 8510
_journal_paper_doi 10.1021/ic701746r
_journal_volume 46
_journal_year 2007
_chemical_formula_moiety 'C12 H16 Cl2 Mo2 N8 O5'
_chemical_formula_sum 'C12 H16 Cl2 Mo2 N8 O5'
_chemical_formula_weight 615.11
_chemical_name_systematic
; 
 ? 
;
_space_group_IT_number 15
_symmetry_cell_setting monoclinic
_symmetry_space_group_name_Hall '-C 2yc'
_symmetry_space_group_name_H-M 'C 1 2/c 1'
_atom_sites_solution_hydrogens mixed
_atom_sites_solution_primary direct
_atom_sites_solution_secondary difmap
_audit_creation_date '06 March 2007'
_audit_creation_method 'SHELXL-97, manual editing plus enCIFer'
_cell_angle_alpha 90.00
_cell_angle_beta 111.72(3)
_cell_angle_gamma 90.00
_cell_formula_units_Z 4
_cell_length_a 12.549(3)
_cell_length_b 11.284(2)
_cell_length_c 16.009(3)
_cell_measurement_reflns_used 3678
_cell_measurement_temperature 120(2)
_cell_measurement_theta_max 27.48
_cell_measurement_theta_min 1.00
_cell_volume 2106.0(9)
_computing_cell_refinement 'HKL Scalepack (Otwinowski & Minor 1997)'
_computing_data_collection 'Collect (Nonius 1998)'
_computing_data_reduction
;
 HKL Denzo and Scalepack (Otwinowski & Minor 1997)
;
_computing_molecular_graphics 'SHELXTL (Bruker 2001)'
_computing_publication_material 'SHELXTL (Bruker 2001)'
_computing_structure_refinement 'SHELXTL (Bruker 2001)'
_computing_structure_solution 'SIR-92 (Altomare at al. 1994)'
_diffrn_ambient_temperature 120(2)
_diffrn_measured_fraction_theta_full 0.993
_diffrn_measured_fraction_theta_max 0.993
_diffrn_measurement_device_type 'Nonius Kappa CCD'
_diffrn_measurement_method 'Thin slice \w and \f scans'
_diffrn_radiation_source 'fine-focus sealed tube'
_diffrn_radiation_type MoK\a
_diffrn_radiation_wavelength 0.71073
_diffrn_reflns_av_R_equivalents 0.0308
_diffrn_reflns_av_sigmaI/netI 0.0403
_diffrn_reflns_limit_h_max 16
_diffrn_reflns_limit_h_min -16
_diffrn_reflns_limit_k_max 14
_diffrn_reflns_limit_k_min -13
_diffrn_reflns_limit_l_max 20
_diffrn_reflns_limit_l_min -16
_diffrn_reflns_number 6074
_diffrn_reflns_theta_full 27.49
_diffrn_reflns_theta_max 27.49
_diffrn_reflns_theta_min 3.55
_diffrn_standards_number 0
_exptl_absorpt_coefficient_mu 1.486
_exptl_absorpt_correction_T_max 0.752
_exptl_absorpt_correction_T_min 0.703
_exptl_absorpt_correction_type multi-scan
_exptl_absorpt_process_details
;
 Sortav (Blessing 1995)
;
_exptl_crystal_colour Brown
_exptl_crystal_density_diffrn 1.940
_exptl_crystal_density_method 'not measured'
_exptl_crystal_description Block
_exptl_crystal_F_000 1208
_exptl_crystal_size_max 0.12
_exptl_crystal_size_mid 0.12
_exptl_crystal_size_min 0.10
_refine_diff_density_max 0.345
_refine_diff_density_min -0.766
_refine_diff_density_rms 0.103
_refine_ls_extinction_method none
_refine_ls_goodness_of_fit_ref 1.102
_refine_ls_hydrogen_treatment mixed
_refine_ls_matrix_type full
_refine_ls_number_parameters 138
_refine_ls_number_reflns 2402
_refine_ls_number_restraints 2
_refine_ls_restrained_S_all 1.102
_refine_ls_R_factor_all 0.0302
_refine_ls_R_factor_gt 0.0259
_refine_ls_shift/su_max 0.001
_refine_ls_shift/su_mean 0.000
_refine_ls_structure_factor_coef Fsqd
_refine_ls_weighting_details 'calc w=1/[\s^2^(Fo^2^)+(0.0122P)^2^+5.4678P] where P=(Fo^2^+2Fc^2^)/3'
_refine_ls_weighting_scheme calc
_refine_ls_wR_factor_gt 0.0594
_refine_ls_wR_factor_ref 0.0616
_reflns_number_gt 2205
_reflns_number_total 2402
_reflns_threshold_expression I>2\s(I)
_cod_data_source_file ic701746r-file003.cif
_cod_data_source_block I
_cod_depositor_comments
;
The following automatic conversions were performed:

'_symmetry_cell_setting' value 'Monoclinic' changed to 'monoclinic'
according to
/usr/data/users/saulius/automatic-downloads/retrospective/ACS/lib/dictionaries/cif_core.dic
dictionary named 'cif_core.dic' version 2.4.2 from 2011-04-26.

Automatic conversion script
Id: cif_fix_values 2281 2013-09-26 08:29:07Z andrius 
;
_cod_original_sg_symbol_H-M 'C 2/c'
_cod_database_code 4339521

loop_
_symmetry_equiv_pos_as_xyz
'x, y, z'
'-x, y, -z+1/2'
'x+1/2, y+1/2, z'
'-x+1/2, y+1/2, -z+1/2'
'-x, -y, -z'
'x, -y, z-1/2'
'-x+1/2, -y+1/2, -z'
'x+1/2, -y+1/2, z-1/2'

loop_
_atom_site_label
_atom_site_type_symbol
_atom_site_fract_x
_atom_site_fract_y
_atom_site_fract_z
_atom_site_U_iso_or_equiv
_atom_site_adp_type
_atom_site_occupancy
_atom_site_symmetry_multiplicity
_atom_site_calc_flag
_atom_site_refinement_flags
Mo1 Mo 0.140443(16) 0.852197(18) 0.239711(13) 0.01258(8) Uani 1 1 d .
Cl1 Cl 0.09998(5) 1.01236(5) 0.12240(4) 0.01618(13) Uani 1 1 d .
O1 O 0.16850(14) 0.71422(15) 0.28730(11) 0.0173(4) Uani 1 1 d .
O2 O 0.23462(15) 0.94302(16) 0.31767(12) 0.0228(4) Uani 1 1 d .
O3 O 0.0000 0.8937(2) 0.2500 0.0162(5) Uani 1 2 d S
N1 N 0.02331(17) 0.74745(18) 0.11448(13) 0.0149(4) Uani 1 1 d .
N2 N -0.05087(18) 0.79727(19) 0.03821(14) 0.0169(4) Uani 1 1 d D
H2A H -0.046(3) 0.8796(10) 0.030(2) 0.025 Uiso 1 1 d D
N3 N 0.27084(19) 0.8076(2) 0.18284(16) 0.0234(5) Uani 1 1 d .
N4 N 0.3067(2) 0.6955(2) 0.1822(2) 0.0347(6) Uani 1 1 d D
H4A H 0.280(3) 0.634(2) 0.209(2) 0.052 Uiso 1 1 d D
C1 C -0.0027(2) 0.6319(2) 0.10655(18) 0.0203(5) Uani 1 1 d .
H1 H 0.0347 0.5736 0.1505 0.024 Uiso 1 1 calc R
C2 C -0.0922(2) 0.6085(2) 0.02485(18) 0.0214(6) Uani 1 1 d .
H2 H -0.1261 0.5339 0.0028 0.026 Uiso 1 1 calc R
C3 C -0.1207(2) 0.7168(2) -0.01672(17) 0.0201(5) Uani 1 1 d .
H3 H -0.1789 0.7319 -0.0737 0.024 Uiso 1 1 calc R
C4 C 0.3303(3) 0.8721(3) 0.1455(3) 0.0470(10) Uani 1 1 d .
H4 H 0.3236 0.9555 0.1368 0.056 Uiso 1 1 calc R
C5 C 0.4033(4) 0.8004(4) 0.1213(4) 0.0723(16) Uani 1 1 d .
H5 H 0.4551 0.8239 0.0936 0.087 Uiso 1 1 calc R
C6 C 0.3851(3) 0.6881(3) 0.1455(3) 0.0578(12) Uani 1 1 d .
H6 H 0.4220 0.6179 0.1375 0.069 Uiso 1 1 calc R

loop_
_atom_site_aniso_label
_atom_site_aniso_U_11
_atom_site_aniso_U_22
_atom_site_aniso_U_33
_atom_site_aniso_U_23
_atom_site_aniso_U_13
_atom_site_aniso_U_12
Mo1 0.01254(13) 0.01146(13) 0.01242(12) 0.00113(7) 0.00310(9) -0.00039(8)
Cl1 0.0195(3) 0.0122(3) 0.0166(3) 0.0035(2) 0.0064(2) 0.0014(2)
O1 0.0170(8) 0.0158(9) 0.0169(9) 0.0035(7) 0.0037(7) -0.0004(7)
O2 0.0212(9) 0.0179(9) 0.0216(9) 0.0019(8) -0.0011(7) -0.0028(8)
O3 0.0181(12) 0.0142(12) 0.0179(12) 0.000 0.0086(10) 0.000
N1 0.0165(10) 0.0142(10) 0.0135(10) 0.0003(8) 0.0048(8) 0.0006(9)
N2 0.0204(11) 0.0129(10) 0.0144(10) 0.0008(8) 0.0029(8) 0.0002(9)
N3 0.0213(11) 0.0165(11) 0.0368(13) 0.0079(10) 0.0158(10) 0.0070(10)
N4 0.0343(14) 0.0162(12) 0.0646(19) 0.0097(12) 0.0311(13) 0.0105(11)
C1 0.0254(14) 0.0142(12) 0.0193(13) 0.0011(10) 0.0061(11) 0.0003(11)
C2 0.0259(14) 0.0160(13) 0.0218(13) -0.0039(10) 0.0081(11) -0.0049(11)
C3 0.0196(12) 0.0234(14) 0.0157(12) -0.0018(10) 0.0046(10) -0.0009(11)
C4 0.044(2) 0.0331(18) 0.087(3) 0.0251(19) 0.051(2) 0.0158(16)
C5 0.073(3) 0.054(3) 0.132(4) 0.039(3) 0.087(3) 0.032(2)
C6 0.057(2) 0.036(2) 0.108(4) 0.013(2) 0.062(3) 0.0236(19)

loop_
_atom_type_symbol
_atom_type_description
_atom_type_scat_dispersion_real
_atom_type_scat_dispersion_imag
_atom_type_scat_source
C C 0.0033 0.0016 'International Tables Vol C Tables 4.2.6.8 and 6.1.1.4'
H H 0.0000 0.0000 'International Tables Vol C Tables 4.2.6.8 and 6.1.1.4'
N N 0.0061 0.0033 'International Tables Vol C Tables 4.2.6.8 and 6.1.1.4'
O O 0.0106 0.0060 'International Tables Vol C Tables 4.2.6.8 and 6.1.1.4'
Cl Cl 0.1484 0.1585 'International Tables Vol C Tables 4.2.6.8 and 6.1.1.4'
Mo Mo -1.6832 0.6857 'International Tables Vol C Tables 4.2.6.8 and 6.1.1.4'

loop_
_geom_angle_atom_site_label_1
_geom_angle_atom_site_label_2
_geom_angle_atom_site_label_3
_geom_angle
_geom_angle_site_symmetry_3
O2 Mo1 O1 104.36(9) .
O2 Mo1 O3 101.73(9) .
O1 Mo1 O3 103.39(9) .
O2 Mo1 N3 91.14(9) .
O1 Mo1 N3 85.10(8) .
O3 Mo1 N3 162.09(6) .
O2 Mo1 N1 169.24(8) .
O1 Mo1 N1 83.20(8) .
O3 Mo1 N1 83.60(7) .
N3 Mo1 N1 81.77(8) .
O2 Mo1 Cl1 90.48(7) .
O1 Mo1 Cl1 159.38(6) .
O3 Mo1 Cl1 87.14(6) .
N3 Mo1 Cl1 80.29(6) .
N1 Mo1 Cl1 80.39(6) .
Mo1 O3 Mo1 151.30(14) 2
C1 N1 N2 104.9(2) .
C1 N1 Mo1 129.16(17) .
N2 N1 Mo1 124.86(16) .
C3 N2 N1 112.0(2) .
C3 N2 H2A 129.2(19) .
N1 N2 H2A 118.7(19) .
C4 N3 N4 105.4(2) .
C4 N3 Mo1 133.3(2) .
N4 N3 Mo1 121.30(17) .
C6 N4 N3 111.7(3) .
C6 N4 H4A 127(2) .
N3 N4 H4A 121(2) .
N1 C1 C2 110.8(2) .
N1 C1 H1 124.6 .
C2 C1 H1 124.6 .
C3 C2 C1 105.1(2) .
C3 C2 H2 127.5 .
C1 C2 H2 127.5 .
N2 C3 C2 107.2(2) .
N2 C3 H3 126.4 .
C2 C3 H3 126.4 .
N3 C4 C5 110.2(3) .
N3 C4 H4 124.9 .
C5 C4 H4 124.9 .
C6 C5 C4 105.4(3) .
C6 C5 H5 127.3 .
C4 C5 H5 127.3 .
N4 C6 C5 107.3(3) .
N4 C6 H6 126.4 .
C5 C6 H6 126.4 .

loop_
_geom_bond_atom_site_label_1
_geom_bond_atom_site_label_2
_geom_bond_distance
_geom_bond_site_symmetry_2
Mo1 O2 1.7066(18) .
Mo1 O1 1.7116(17) .
Mo1 O3 1.8887(7) .
Mo1 N3 2.205(2) .
Mo1 N1 2.323(2) .
Mo1 Cl1 2.5189(7) .
O3 Mo1 1.8887(7) 2
N1 C1 1.339(3) .
N1 N2 1.353(3) .
N2 C3 1.339(3) .
N2 H2A 0.943(10) .
N3 C4 1.332(4) .
N3 N4 1.345(3) .
N4 C6 1.322(4) .
N4 H4A 0.94(3) .
C1 C2 1.398(4) .
C1 H1 0.9500 .
C2 C3 1.374(4) .
C2 H2 0.9500 .
C3 H3 0.9500 .
C4 C5 1.381(5) .
C4 H4 0.9500 .
C5 C6 1.369(5) .
C5 H5 0.9500 .
C6 H6 0.9500 .

loop_
_geom_hbond_atom_site_label_D
_geom_hbond_atom_site_label_H
_geom_hbond_atom_site_label_A
_geom_hbond_distance_DH
_geom_hbond_distance_HA
_geom_hbond_distance_DA
_geom_hbond_angle_DHA
_geom_hbond_site_symmetry_A
N2 H2A Cl1 0.943(10) 2.41(2) 3.066(2) 127(2) .
N2 H2A Cl1 0.943(10) 2.58(3) 3.230(2) 126(2) 5_575
N4 H4A O2 0.941(10) 2.19(3) 2.896(3) 131(3) 4_545
N4 H4A Cl1 0.941(10) 2.90(3) 3.566(3) 128(3) 4_545

loop_
_geom_torsion_atom_site_label_1
_geom_torsion_atom_site_label_2
_geom_torsion_atom_site_label_3
_geom_torsion_atom_site_label_4
_geom_torsion
_geom_torsion_site_symmetry_4
O2 Mo1 O3 Mo1 -133.33(6) 2
O1 Mo1 O3 Mo1 -25.28(6) 2
N3 Mo1 O3 Mo1 91.5(3) 2
N1 Mo1 O3 Mo1 56.14(5) 2
Cl1 Mo1 O3 Mo1 136.78(2) 2
O2 Mo1 N1 C1 140.8(4) .
O1 Mo1 N1 C1 5.6(2) .
O3 Mo1 N1 C1 -98.8(2) .
N3 Mo1 N1 C1 91.6(2) .
Cl1 Mo1 N1 C1 173.0(2) .
O2 Mo1 N1 N2 -53.0(5) .
O1 Mo1 N1 N2 171.79(19) .
O3 Mo1 N1 N2 67.43(19) .
N3 Mo1 N1 N2 -102.20(19) .
Cl1 Mo1 N1 N2 -20.73(17) .
C1 N1 N2 C3 -0.6(3) .
Mo1 N1 N2 C3 -169.60(17) .
O2 Mo1 N3 C4 -59.9(3) .
O1 Mo1 N3 C4 -164.2(3) .
O3 Mo1 N3 C4 76.4(5) .
N1 Mo1 N3 C4 112.0(3) .
Cl1 Mo1 N3 C4 30.4(3) .
O2 Mo1 N3 N4 119.2(2) .
O1 Mo1 N3 N4 14.9(2) .
O3 Mo1 N3 N4 -104.5(3) .
N1 Mo1 N3 N4 -68.9(2) .
Cl1 Mo1 N3 N4 -150.5(2) .
C4 N3 N4 C6 -0.4(4) .
Mo1 N3 N4 C6 -179.8(3) .
N2 N1 C1 C2 0.7(3) .
Mo1 N1 C1 C2 169.06(17) .
N1 C1 C2 C3 -0.6(3) .
N1 N2 C3 C2 0.3(3) .
C1 C2 C3 N2 0.2(3) .
N4 N3 C4 C5 0.2(5) .
Mo1 N3 C4 C5 179.4(3) .
N3 C4 C5 C6 0.1(6) .
N3 N4 C6 C5 0.5(5) .
C4 C5 C6 N4 -0.4(6) .
